data_4338433
loop_
_publ_author_name
'Kuppuswamy, Subramaniam'
'Powers, Tamara M.'
'Johnson, Bruce M.'
'Brozek, Carl K.'
'Krogman, Jeremy P.'
'Bezpalko, Mark W.'
'Berben, Louise A.'
'Keith, Jason M.'
'Foxman, Bruce M.'
'Thomas, Christine M.'

_publ_section_title
;
 One-electron oxidation chemistry and subsequent reactivity of diiron
 imido complexes.
;
_journal_issue 11
_journal_name_full 'Inorganic chemistry'
_journal_page_first 5429
_journal_page_last 5437
_journal_paper_doi 10.1021/ic403039x
_journal_volume 53
_journal_year 2014
_chemical_formula_moiety 'C55 H66 F Fe2 N4 P3, C5 H12'
_chemical_formula_sum 'C60 H78 F Fe2 N4 P3'
_chemical_formula_weight 1078.92
_space_group_IT_number 14
_symmetry_cell_setting monoclinic
_symmetry_space_group_name_Hall '-P 2ybc'
_symmetry_space_group_name_H-M 'P 1 21/c 1'
_atom_sites_solution_hydrogens difmap
_atom_sites_solution_primary direct
_audit_creation_date 12-04-11
_audit_creation_method CRYSTALS_ver_14.41
_cell_angle_alpha 90
_cell_angle_beta 97.254(3)
_cell_angle_gamma 90
_cell_formula_units_Z 4
_cell_length_a 16.4778(10)
_cell_length_b 13.4765(8)
_cell_length_c 25.2258(15)
_cell_measurement_reflns_used 9920
_cell_measurement_temperature 120
_cell_measurement_theta_max 30
_cell_measurement_theta_min 2
_cell_volume 5556.9(6)
_computing_cell_refinement 'Apex2 (Bruker AXS, 2006)'
_computing_data_collection 'Apex2 (Bruker AXS, 2006)'
_computing_data_reduction 'Apex2 (Bruker AXS, 2006)'
_computing_molecular_graphics 'CAMERON (Watkin et al., 1996)'
_computing_publication_material 'CRYSTALS (Betteridge et al., 2003)'
_computing_structure_refinement 'CRYSTALS (Betteridge et al., 2003)'
_computing_structure_solution 'SIR92 (Altomare et al., 1994)'
_diffrn_ambient_temperature 120
_diffrn_measured_fraction_theta_full 0.998
_diffrn_measured_fraction_theta_max 0.991
_diffrn_measurement_device Area
_diffrn_measurement_device_type 'Bruker Kappa Apex2'
_diffrn_measurement_method '\f & \w scans'
_diffrn_radiation_monochromator graphite
_diffrn_radiation_type 'Mo K\a'
_diffrn_radiation_wavelength 0.71073
_diffrn_reflns_av_R_equivalents 0.052
_diffrn_reflns_limit_h_max 23
_diffrn_reflns_limit_h_min -23
_diffrn_reflns_limit_k_max 16
_diffrn_reflns_limit_k_min -18
_diffrn_reflns_limit_l_max 35
_diffrn_reflns_limit_l_min -34
_diffrn_reflns_number 84540
_diffrn_reflns_theta_full 29.525
_diffrn_reflns_theta_max 30.127
_diffrn_reflns_theta_min 1.716
_diffrn_standards_number 0
_exptl_absorpt_coefficient_mu 0.654
_exptl_absorpt_correction_T_max 0.89
_exptl_absorpt_correction_T_min 0.87
_exptl_absorpt_correction_type numerical
_exptl_absorpt_process_details
; 
 Analytical Absorption (De Meulenaer & Tompa, 1965) 
;
_exptl_crystal_colour bronze
_exptl_crystal_density_diffrn 1.290
_exptl_crystal_density_method 'not measured'
_exptl_crystal_description prism
_exptl_crystal_F_000 2288
_exptl_crystal_size_max 0.580
_exptl_crystal_size_mid 0.210
_exptl_crystal_size_min 0.180
_refine_diff_density_max 0.63
_refine_diff_density_min -0.67
_refine_ls_extinction_method None
_refine_ls_goodness_of_fit_ref 0.9852
_refine_ls_hydrogen_treatment constr
_refine_ls_matrix_type full
_refine_ls_number_parameters 640
_refine_ls_number_reflns 16228
_refine_ls_number_restraints 0
_refine_ls_R_factor_all 0.0558
_refine_ls_R_factor_gt 0.0345
_refine_ls_shift/su_max 0.0094285
_refine_ls_shift/su_mean 0.0001394
_refine_ls_structure_factor_coef Fsqd
_refine_ls_weighting_details
;
 Method= Modified Sheldrick 
 w=1/[\s^2^(F^2^) + ( 0.03P)^2^ + 4.12P] 
 ,where P=(max(Fo^2^,0) + 2Fc^2^)/3 
;
_refine_ls_weighting_scheme calc
_refine_ls_wR_factor_all 0.0907
_refine_ls_wR_factor_gt 0.0778
_refine_ls_wR_factor_ref 0.0907
_reflns_limit_h_max 23
_reflns_limit_h_min -23
_reflns_limit_k_max 18
_reflns_limit_k_min 0
_reflns_limit_l_max 35
_reflns_limit_l_min 0
_reflns_number_gt 11664
_reflns_number_total 16228
_reflns_threshold_expression I>2.0\s(I)
_oxford_diffrn_Wilson_B_factor 0.00
_oxford_diffrn_Wilson_scale 0.00
_oxford_refine_ls_r_factor_ref 0.0558
_oxford_refine_ls_scale 0.070897(7)
_oxford_reflns_number_all 16228
_oxford_reflns_threshold_expression_ref I>-10.0\s(I)
_oxford_structure_analysis_title 'SK_462_0m in P2(1)/c'
_cod_data_source_file ic403039x_si_002.cif
_cod_data_source_block 4
_cod_depositor_comments 'Adding full bibliography for 4338432--4338435.cif.'
_cod_original_sg_symbol_H-M 'P 1 21/c 1 '
_cod_original_formula_sum 'C60 H78 F1 Fe2 N4 P3'
_cod_database_code 4338433

loop_
_symmetry_equiv_pos_as_xyz
x,y,z
-x,-y,-z
-x,y+1/2,-z+1/2
x,-y+1/2,z+1/2

loop_
_atom_site_label
_atom_site_type_symbol
_atom_site_fract_x
_atom_site_fract_y
_atom_site_fract_z
_atom_site_U_iso_or_equiv
_atom_site_occupancy
_atom_site_adp_type
_atom_site_refinement_flags_posn
_atom_site_refinement_flags_occupancy
_atom_site_disorder_assembly
_atom_site_disorder_group
Fe1 Fe 0.238318(14) 0.600439(17) 0.408580(9) 0.0121 1.0000 Uani . . . .
Fe2 Fe 0.232871(14) 0.813849(16) 0.412622(9) 0.0114 1.0000 Uani . . . .
P1 P 0.23851(3) 0.75745(3) 0.330248(16) 0.0137 1.0000 Uani . . . .
P2 P 0.12281(2) 0.74574(3) 0.440439(16) 0.0123 1.0000 Uani . . . .
P3 P 0.33940(2) 0.75284(3) 0.465240(16) 0.0132 1.0000 Uani . . . .
F1 F 0.23741(6) 0.46493(7) 0.40241(4) 0.0210 1.0000 Uani . . . .
N1 N 0.25413(9) 0.63795(11) 0.33518(5) 0.0166 1.0000 Uani . . . .
N2 N 0.13024(8) 0.62640(10) 0.43051(5) 0.0137 1.0000 Uani . . . .
N3 N 0.32837(8) 0.63201(10) 0.46520(6) 0.0156 1.0000 Uani . . . .
N4 N 0.23090(9) 0.93451(11) 0.41378(6) 0.0174 1.0000 Uani . . . .
C1 C 0.27533(13) 0.57453(14) 0.29087(7) 0.0255 1.0000 Uani . . . .
C2 C 0.36244(14) 0.53873(19) 0.30305(10) 0.0437 1.0000 Uani . . . .
C3 C 0.21702(14) 0.48758(17) 0.27949(9) 0.0384 1.0000 Uani . . . .
C4 C 0.14418(10) 0.77896(13) 0.28498(6) 0.0168 1.0000 Uani . . . .
C5 C 0.12831(11) 0.87012(14) 0.25957(7) 0.0212 1.0000 Uani . . . .
C6 C 0.05314(12) 0.88903(15) 0.23014(7) 0.0272 1.0000 Uani . . . .
C7 C -0.00719(12) 0.81714(16) 0.22509(8) 0.0290 1.0000 Uani . . . .
C8 C 0.00770(12) 0.72625(15) 0.24988(8) 0.0262 1.0000 Uani . . . .
C9 C 0.08258(11) 0.70725(14) 0.28024(7) 0.0205 1.0000 Uani . . . .
C10 C 0.31302(11) 0.81851(13) 0.29274(7) 0.0187 1.0000 Uani . . . .
C11 C 0.37408(11) 0.87803(14) 0.31943(7) 0.0230 1.0000 Uani . . . .
C12 C 0.43156(13) 0.92382(17) 0.29184(9) 0.0343 1.0000 Uani . . . .
C13 C 0.42812(14) 0.91092(18) 0.23706(9) 0.0395 1.0000 Uani . . . .
C14 C 0.36778(14) 0.85230(17) 0.20998(8) 0.0351 1.0000 Uani . . . .
C15 C 0.31029(12) 0.80646(14) 0.23731(7) 0.0259 1.0000 Uani . . . .
C16 C 0.06670(10) 0.55271(13) 0.43855(7) 0.0181 1.0000 Uani . . . .
C17 C 0.09937(12) 0.46739(14) 0.47473(7) 0.0250 1.0000 Uani . . . .
C18 C 0.02780(12) 0.51382(15) 0.38465(8) 0.0280 1.0000 Uani . . . .
C19 C 0.02477(10) 0.79765(12) 0.40966(6) 0.0155 1.0000 Uani . . . .
C20 C 0.02276(11) 0.86895(13) 0.36983(7) 0.0195 1.0000 Uani . . . .
C21 C -0.05100(12) 0.90977(14) 0.34673(7) 0.0249 1.0000 Uani . . . .
C22 C -0.12338(12) 0.88009(16) 0.36370(8) 0.0291 1.0000 Uani . . . .
C23 C -0.12265(11) 0.81014(16) 0.40395(8) 0.0293 1.0000 Uani . . . .
C24 C -0.04925(11) 0.76878(15) 0.42679(8) 0.0234 1.0000 Uani . . . .
C25 C 0.11176(10) 0.76445(13) 0.51111(6) 0.0157 1.0000 Uani . . . .
C26 C 0.07472(11) 0.84896(15) 0.52913(8) 0.0238 1.0000 Uani . . . .
C27 C 0.07213(12) 0.86354(18) 0.58341(8) 0.0339 1.0000 Uani . . . .
C28 C 0.10636(13) 0.79479(18) 0.62015(8) 0.0354 1.0000 Uani . . . .
C29 C 0.14351(14) 0.71171(17) 0.60312(8) 0.0321 1.0000 Uani . . . .
C30 C 0.14655(12) 0.69624(14) 0.54876(7) 0.0225 1.0000 Uani . . . .
C31 C 0.37916(10) 0.56441(13) 0.50193(7) 0.0191 1.0000 Uani . . . .
C32 C 0.33553(13) 0.53840(17) 0.55005(8) 0.0353 1.0000 Uani . . . .
C33 C 0.40132(11) 0.47073(14) 0.47350(8) 0.0259 1.0000 Uani . . . .
C34 C 0.43944(10) 0.78194(13) 0.44468(6) 0.0160 1.0000 Uani . . . .
C35 C 0.47959(11) 0.71291(14) 0.41642(7) 0.0216 1.0000 Uani . . . .
C36 C 0.55279(12) 0.73729(16) 0.39763(8) 0.0298 1.0000 Uani . . . .
C37 C 0.58568(11) 0.83125(17) 0.40627(8) 0.0289 1.0000 Uani . . . .
C38 C 0.54574(11) 0.90105(15) 0.43391(7) 0.0246 1.0000 Uani . . . .
C39 C 0.47370(10) 0.87612(14) 0.45346(7) 0.0196 1.0000 Uani . . . .
C40 C 0.35574(10) 0.80532(13) 0.53320(7) 0.0177 1.0000 Uani . . . .
C41 C 0.29666(11) 0.86501(14) 0.55184(7) 0.0220 1.0000 Uani . . . .
C42 C 0.30856(13) 0.90342(16) 0.60364(8) 0.0297 1.0000 Uani . . . .
C43 C 0.37938(14) 0.88328(17) 0.63698(8) 0.0343 1.0000 Uani . . . .
C44 C 0.43975(14) 0.82583(17) 0.61869(8) 0.0327 1.0000 Uani . . . .
C45 C 0.42837(12) 0.78708(15) 0.56738(7) 0.0244 1.0000 Uani . . . .
C46 C 0.23086(10) 1.04021(12) 0.41461(6) 0.0148 1.0000 Uani . . . .
C47 C 0.21142(11) 1.08017(13) 0.35709(7) 0.0199 1.0000 Uani . . . .
C48 C 0.31526(10) 1.07858(13) 0.43906(7) 0.0201 1.0000 Uani . . . .
C49 C 0.16560(10) 1.07849(13) 0.44831(7) 0.0179 1.0000 Uani . . . .
C50 C 0.16624(11) 1.19217(13) 0.44882(7) 0.0197 1.0000 Uani . . . .
C51 C 0.25036(11) 1.22950(14) 0.47327(8) 0.0233 1.0000 Uani . . . .
C52 C 0.31530(11) 1.19233(13) 0.43966(8) 0.0230 1.0000 Uani . . . .
C53 C 0.29657(12) 1.23091(14) 0.38227(8) 0.0258 1.0000 Uani . . . .
C54 C 0.21204(12) 1.19401(13) 0.35799(7) 0.0222 1.0000 Uani . . . .
C55 C 0.14713(11) 1.23123(13) 0.39145(7) 0.0220 1.0000 Uani . . . .
C56 C -0.4128(3) 0.7312(4) 0.25304(13) 0.0990 1.0000 Uani . . . .
C58 C -0.2663(2) 0.7037(2) 0.28928(12) 0.0603 1.0000 Uani . . . .
C60 C -0.20629(19) 0.5636(2) 0.34950(13) 0.0625 1.0000 Uani . . . .
C570 C -0.3455(2) 0.6610(3) 0.26878(14) 0.0519 0.762(4) Uani . P 1 1
C571 C -0.3400(9) 0.7451(11) 0.2659(6) 0.063(4) 0.238(4) Uiso . P 1 2
C590 C -0.1962(2) 0.6347(2) 0.30565(13) 0.0436 0.762(4) Uani . P 1 1
C591 C -0.2744(6) 0.6233(8) 0.3315(4) 0.043(3) 0.238(4) Uiso . P 1 2
H11 H 0.2707 0.6159 0.2580 0.0317 1.0000 Uiso R . . .
H21 H 0.3697 0.4983 0.3350 0.0641 1.0000 Uiso R . . .
H22 H 0.3764 0.4998 0.2738 0.0642 1.0000 Uiso R . . .
H23 H 0.3996 0.5934 0.3089 0.0648 1.0000 Uiso R . . .
H31 H 0.2219 0.4443 0.3108 0.0585 1.0000 Uiso R . . .
H32 H 0.1622 0.5108 0.2710 0.0584 1.0000 Uiso R . . .
H33 H 0.2323 0.4498 0.2500 0.0580 1.0000 Uiso R . . .
H51 H 0.1682 0.9190 0.2630 0.0253 1.0000 Uiso R . . .
H61 H 0.0443 0.9507 0.2134 0.0323 1.0000 Uiso R . . .
H71 H -0.0581 0.8300 0.2061 0.0350 1.0000 Uiso R . . .
H81 H -0.0329 0.6764 0.2469 0.0322 1.0000 Uiso R . . .
H91 H 0.0923 0.6475 0.2985 0.0262 1.0000 Uiso R . . .
H111 H 0.3758 0.8879 0.3562 0.0273 1.0000 Uiso R . . .
H121 H 0.4728 0.9613 0.3106 0.0411 1.0000 Uiso R . . .
H131 H 0.4668 0.9418 0.2181 0.0479 1.0000 Uiso R . . .
H141 H 0.3652 0.8429 0.1727 0.0425 1.0000 Uiso R . . .
H151 H 0.2692 0.7676 0.2186 0.0306 1.0000 Uiso R . . .
H161 H 0.0251 0.5869 0.4559 0.0221 1.0000 Uiso R . . .
H171 H 0.1456 0.4376 0.4618 0.0361 1.0000 Uiso R . . .
H172 H 0.0576 0.4166 0.4747 0.0365 1.0000 Uiso R . . .
H173 H 0.1147 0.4879 0.5110 0.0366 1.0000 Uiso R . . .
H181 H -0.0134 0.4658 0.3898 0.0408 1.0000 Uiso R . . .
H182 H 0.0691 0.4824 0.3656 0.0413 1.0000 Uiso R . . .
H183 H 0.0025 0.5678 0.3638 0.0401 1.0000 Uiso R . . .
H201 H 0.0724 0.8895 0.3585 0.0227 1.0000 Uiso R . . .
H211 H -0.0508 0.9573 0.3190 0.0302 1.0000 Uiso R . . .
H221 H -0.1733 0.9078 0.3486 0.0348 1.0000 Uiso R . . .
H231 H -0.1711 0.7908 0.4159 0.0353 1.0000 Uiso R . . .
H241 H -0.0493 0.7217 0.4540 0.0281 1.0000 Uiso R . . .
H261 H 0.0515 0.8961 0.5050 0.0282 1.0000 Uiso R . . .
H271 H 0.0477 0.9199 0.5942 0.0410 1.0000 Uiso R . . .
H281 H 0.1044 0.8046 0.6566 0.0429 1.0000 Uiso R . . .
H291 H 0.1669 0.6644 0.6276 0.0388 1.0000 Uiso R . . .
H301 H 0.1730 0.6399 0.5375 0.0274 1.0000 Uiso R . . .
H311 H 0.4305 0.5989 0.5150 0.0220 1.0000 Uiso R . . .
H321 H 0.3205 0.5981 0.5683 0.0519 1.0000 Uiso R . . .
H322 H 0.2868 0.5009 0.5381 0.0517 1.0000 Uiso R . . .
H323 H 0.3707 0.4978 0.5748 0.0520 1.0000 Uiso R . . .
H331 H 0.4340 0.4277 0.4982 0.0390 1.0000 Uiso R . . .
H332 H 0.3531 0.4348 0.4594 0.0390 1.0000 Uiso R . . .
H333 H 0.4326 0.4866 0.4446 0.0390 1.0000 Uiso R . . .
H351 H 0.4566 0.6501 0.4098 0.0253 1.0000 Uiso R . . .
H361 H 0.5797 0.6878 0.3794 0.0359 1.0000 Uiso R . . .
H371 H 0.6348 0.8476 0.3930 0.0363 1.0000 Uiso R . . .
H381 H 0.5680 0.9648 0.4397 0.0297 1.0000 Uiso R . . .
H391 H 0.4475 0.9227 0.4721 0.0242 1.0000 Uiso R . . .
H411 H 0.2481 0.8790 0.5290 0.0254 1.0000 Uiso R . . .
H421 H 0.2677 0.9439 0.6156 0.0356 1.0000 Uiso R . . .
H431 H 0.3864 0.9077 0.6721 0.0407 1.0000 Uiso R . . .
H441 H 0.4891 0.8106 0.6410 0.0391 1.0000 Uiso R . . .
H451 H 0.4698 0.7483 0.5556 0.0290 1.0000 Uiso R . . .
H471 H 0.2514 1.0554 0.3362 0.0235 1.0000 Uiso R . . .
H472 H 0.1579 1.0559 0.3417 0.0234 1.0000 Uiso R . . .
H481 H 0.3566 1.0540 0.4184 0.0239 1.0000 Uiso R . . .
H482 H 0.3267 1.0528 0.4753 0.0230 1.0000 Uiso R . . .
H491 H 0.1126 1.0555 0.4331 0.0211 1.0000 Uiso R . . .
H492 H 0.1773 1.0526 0.4842 0.0212 1.0000 Uiso R . . .
H501 H 0.1250 1.2152 0.4702 0.0245 1.0000 Uiso R . . .
H511 H 0.2509 1.3015 0.4743 0.0271 1.0000 Uiso R . . .
H512 H 0.2628 1.2061 0.5097 0.0276 1.0000 Uiso R . . .
H521 H 0.3700 1.2151 0.4557 0.0267 1.0000 Uiso R . . .
H531 H 0.2966 1.3020 0.3816 0.0317 1.0000 Uiso R . . .
H532 H 0.3381 1.2072 0.3605 0.0308 1.0000 Uiso R . . .
H541 H 0.1992 1.2196 0.3210 0.0268 1.0000 Uiso R . . .
H551 H 0.0936 1.2092 0.3752 0.0267 1.0000 Uiso R . . .
H552 H 0.1467 1.3038 0.3917 0.0253 1.0000 Uiso R . . .
H561 H -0.4270 0.6637 0.2616 0.1530 0.238(4) Uiso R P 1 2
H562 H -0.4436 0.7764 0.2723 0.1530 0.238(4) Uiso R P 1 2
H563 H -0.4260 0.7422 0.2153 0.1531 0.238(4) Uiso R P 1 2
H564 H -0.4011 0.7698 0.2221 0.1531 0.762(4) Uiso R P 1 1
H565 H -0.4169 0.7763 0.2830 0.1527 0.762(4) Uiso R P 1 1
H566 H -0.4636 0.6928 0.2456 0.1529 0.762(4) Uiso R P 1 1
H581 H -0.2289 0.7298 0.2657 0.0720 1.0000 Uiso R . . .
H582 H -0.2689 0.7500 0.3199 0.0731 1.0000 Uiso R . . .
H601 H -0.2148 0.6018 0.3822 0.0931 0.762(4) Uiso R P 1 1
H602 H -0.1582 0.5203 0.3576 0.0934 0.762(4) Uiso R P 1 1
H603 H -0.2017 0.5111 0.3236 0.0932 0.238(4) Uiso R P 1 2
H604 H -0.1569 0.6034 0.3529 0.0930 0.238(4) Uiso R P 1 2
H605 H -0.2575 0.5233 0.3380 0.0930 0.762(4) Uiso R P 1 1
H606 H -0.2125 0.5343 0.3838 0.0933 0.238(4) Uiso R P 1 2
H5701 H -0.3357 0.6212 0.2372 0.0649 0.762(4) Uiso R P 1 1
H5702 H -0.3603 0.6138 0.2973 0.0644 0.762(4) Uiso R P 1 1
H5711 H -0.3442 0.7994 0.2905 0.0850 0.238(4) Uiso R P 1 2
H5712 H -0.3237 0.7715 0.2333 0.0851 0.238(4) Uiso R P 1 2
H5901 H -0.1888 0.5942 0.2744 0.0556 0.762(4) Uiso R P 1 1
H5902 H -0.1463 0.6736 0.3164 0.0549 0.762(4) Uiso R P 1 1
H5911 H -0.2908 0.6572 0.3622 0.0492 0.238(4) Uiso R P 1 2
H5912 H -0.3174 0.5793 0.3158 0.0485 0.238(4) Uiso R P 1 2

loop_
_atom_site_aniso_label
_atom_site_aniso_U_11
_atom_site_aniso_U_22
_atom_site_aniso_U_33
_atom_site_aniso_U_23
_atom_site_aniso_U_13
_atom_site_aniso_U_12
Fe1 0.01297(10) 0.00937(11) 0.01404(11) -0.00008(8) 0.00162(8) 0.00080(8)
Fe2 0.01324(10) 0.00824(11) 0.01240(10) 0.00038(8) 0.00091(8) 0.00046(8)
P1 0.01677(19) 0.0123(2) 0.01217(18) 0.00046(15) 0.00165(14) 0.00083(15)
P2 0.01282(18) 0.0106(2) 0.01353(18) -0.00055(15) 0.00165(14) 0.00089(15)
P3 0.01304(18) 0.0118(2) 0.01444(19) 0.00075(15) 0.00006(14) -0.00047(15)
F1 0.0229(5) 0.0108(5) 0.0294(6) -0.0019(4) 0.0037(4) 0.0005(4)
N1 0.0232(7) 0.0133(7) 0.0141(6) -0.0013(5) 0.0048(5) 0.0028(5)
N2 0.0135(6) 0.0107(7) 0.0170(6) -0.0011(5) 0.0031(5) -0.0003(5)
N3 0.0149(6) 0.0122(7) 0.0187(7) 0.0021(5) -0.0016(5) 0.0007(5)
N4 0.0199(7) 0.0129(7) 0.0191(7) 0.0009(5) 0.0015(5) 0.0000(5)
C1 0.0420(11) 0.0186(9) 0.0173(8) -0.0019(7) 0.0087(8) 0.0082(8)
C2 0.0342(12) 0.0425(14) 0.0573(15) -0.0201(12) 0.0172(11) 0.0090(10)
C3 0.0468(13) 0.0310(12) 0.0351(12) -0.0198(9) -0.0032(10) 0.0055(10)
C4 0.0202(8) 0.0183(9) 0.0117(7) -0.0018(6) 0.0018(6) 0.0022(6)
C5 0.0278(9) 0.0190(9) 0.0159(8) 0.0007(7) -0.0009(7) 0.0017(7)
C6 0.0351(11) 0.0265(11) 0.0181(8) 0.0027(7) -0.0044(7) 0.0096(8)
C7 0.0262(10) 0.0371(12) 0.0214(9) -0.0067(8) -0.0059(7) 0.0087(8)
C8 0.0228(9) 0.0309(11) 0.0242(9) -0.0064(8) 0.0005(7) -0.0005(8)
C9 0.0220(8) 0.0202(9) 0.0192(8) -0.0010(7) 0.0022(6) 0.0003(7)
C10 0.0213(8) 0.0171(9) 0.0186(8) 0.0034(6) 0.0057(6) 0.0025(7)
C11 0.0218(9) 0.0250(10) 0.0219(9) 0.0062(7) 0.0013(7) -0.0006(7)
C12 0.0254(10) 0.0378(13) 0.0395(12) 0.0131(9) 0.0035(9) -0.0087(9)
C13 0.0336(11) 0.0456(14) 0.0432(13) 0.0157(11) 0.0196(10) 0.0001(10)
C14 0.0452(13) 0.0388(13) 0.0249(10) 0.0060(9) 0.0186(9) 0.0025(10)
C15 0.0332(10) 0.0253(10) 0.0200(9) -0.0010(7) 0.0070(7) -0.0016(8)
C16 0.0172(8) 0.0134(8) 0.0247(9) -0.0019(6) 0.0069(6) -0.0024(6)
C17 0.0333(10) 0.0181(9) 0.0248(9) 0.0025(7) 0.0089(8) -0.0044(8)
C18 0.0260(10) 0.0234(10) 0.0328(10) -0.0016(8) -0.0034(8) -0.0099(8)
C19 0.0158(7) 0.0136(8) 0.0165(7) -0.0035(6) -0.0007(6) 0.0023(6)
C20 0.0222(8) 0.0174(9) 0.0189(8) -0.0017(6) 0.0025(7) 0.0057(7)
C21 0.0303(10) 0.0230(10) 0.0203(9) 0.0008(7) -0.0008(7) 0.0111(8)
C22 0.0227(9) 0.0337(12) 0.0290(10) -0.0045(8) -0.0046(7) 0.0132(8)
C23 0.0158(8) 0.0360(12) 0.0355(11) -0.0002(9) 0.0012(7) 0.0035(8)
C24 0.0170(8) 0.0254(10) 0.0275(9) 0.0017(7) 0.0014(7) 0.0023(7)
C25 0.0157(7) 0.0164(8) 0.0153(7) -0.0031(6) 0.0034(6) -0.0036(6)
C26 0.0191(8) 0.0260(10) 0.0264(9) -0.0091(7) 0.0025(7) 0.0022(7)
C27 0.0248(10) 0.0455(14) 0.0328(11) -0.0235(10) 0.0092(8) -0.0026(9)
C28 0.0357(11) 0.0545(15) 0.0176(9) -0.0129(9) 0.0094(8) -0.0179(10)
C29 0.0425(12) 0.0363(12) 0.0171(9) 0.0018(8) 0.0017(8) -0.015(1)
C30 0.0285(9) 0.0204(10) 0.0183(8) -0.0002(7) 0.0016(7) -0.0040(7)
C31 0.0151(8) 0.0177(9) 0.0234(8) 0.0064(7) -0.0015(6) 0.0019(6)
C32 0.0370(11) 0.0380(13) 0.0318(11) 0.0200(9) 0.0079(9) 0.0093(9)
C33 0.0194(9) 0.0169(9) 0.0393(11) 0.0041(8) -0.0046(8) 0.0036(7)
C34 0.0141(7) 0.0175(8) 0.0156(7) 0.0030(6) -0.0012(6) 0.0002(6)
C35 0.0243(9) 0.0177(9) 0.0236(9) 0.0034(7) 0.0054(7) 0.0023(7)
C36 0.0286(10) 0.0307(11) 0.0325(10) 0.0049(8) 0.0130(8) 0.0064(8)
C37 0.0181(9) 0.0404(12) 0.0285(10) 0.0100(9) 0.0046(7) -0.0032(8)
C38 0.0216(9) 0.0291(10) 0.0217(9) 0.0042(7) -0.0022(7) -0.0091(8)
C39 0.0189(8) 0.0208(9) 0.0184(8) 0.0005(7) -0.0009(6) -0.0030(7)
C40 0.0203(8) 0.0170(9) 0.0155(7) 0.0012(6) 0.0014(6) -0.0048(6)
C41 0.0209(9) 0.0208(9) 0.0247(9) -0.0046(7) 0.0051(7) -0.0078(7)
C42 0.0326(10) 0.0322(11) 0.0268(10) -0.0121(8) 0.0135(8) -0.0138(9)
C43 0.0449(12) 0.0407(13) 0.0178(9) -0.0064(8) 0.0059(8) -0.0193(10)
C44 0.0374(11) 0.0398(13) 0.0180(9) 0.0020(8) -0.0072(8) -0.0095(9)
C45 0.0256(9) 0.0261(10) 0.0200(9) 0.0013(7) -0.0025(7) -0.0014(7)
C46 0.0172(7) 0.0095(8) 0.0178(8) -0.0001(6) 0.0018(6) 0.0008(6)
C47 0.0281(9) 0.0127(8) 0.0191(8) 0.0003(6) 0.0042(7) 0.0013(7)
C48 0.0166(8) 0.0147(9) 0.0286(9) -0.0006(7) 0.0011(7) 0.0007(6)
C49 0.0198(8) 0.0140(8) 0.0203(8) 0.0005(6) 0.0041(6) 0.0005(6)
C50 0.0203(8) 0.0156(9) 0.0235(9) -0.0032(7) 0.0042(7) 0.0032(6)
C51 0.0256(9) 0.0165(9) 0.0267(9) -0.0061(7) -0.0010(7) 0.0015(7)
C52 0.0183(8) 0.0143(9) 0.0358(10) -0.0044(7) 0.0015(7) -0.0019(6)
C53 0.0292(10) 0.0131(9) 0.0373(11) 0.0017(7) 0.0131(8) -0.0019(7)
C54 0.0330(10) 0.0115(8) 0.0223(9) 0.0033(6) 0.0044(7) 0.0021(7)
C55 0.0236(9) 0.0127(9) 0.0289(9) 0.0014(7) 0.0006(7) 0.0036(7)
C56 0.095(3) 0.163(4) 0.0370(16) -0.012(2) -0.0017(17) 0.056(3)
C58 0.071(2) 0.063(2) 0.0503(16) 0.0008(14) 0.0222(15) 0.0038(16)
C60 0.0579(18) 0.0468(18) 0.082(2) 0.0047(15) 0.0076(16) -0.0022(14)
C570 0.066(2) 0.052(2) 0.0365(18) -0.0150(16) 0.0015(16) 0.0080(18)
C590 0.050(2) 0.0383(19) 0.0458(18) -0.0076(14) 0.0188(15) 0.0030(14)

loop_
_atom_type_symbol
_atom_type_scat_dispersion_real
_atom_type_scat_dispersion_imag
_atom_type_scat_Cromer_Mann_a1
_atom_type_scat_Cromer_Mann_b1
_atom_type_scat_Cromer_Mann_a2
_atom_type_scat_Cromer_Mann_b2
_atom_type_scat_Cromer_Mann_a3
_atom_type_scat_Cromer_Mann_b3
_atom_type_scat_Cromer_Mann_a4
_atom_type_scat_Cromer_Mann_b4
_atom_type_scat_Cromer_Mann_c
_atom_type_scat_source
C 0.0033 0.0016 2.3100 20.8439 1.0200 10.2075 1.5886 0.5687 0.8650 51.6512 0.2156 'International Tables Vol C 4.2.6.8 and 6.1.1.4'
H 0.0000 0.0000 0.4930 10.5109 0.3229 26.1257 0.1402 3.1424 0.0408 57.7998 0.0030 'International Tables Vol C 4.2.6.8 and 6.1.1.4'
N 0.0061 0.0033 12.2126 0.0057 3.1322 9.8933 2.0125 28.9975 1.1663 0.5826 -11.5290 'International Tables Vol C 4.2.6.8 and 6.1.1.4'
F 0.0171 0.0103 3.5392 10.2825 2.6412 4.2944 1.5170 0.2615 1.0243 26.1476 0.2776 'International Tables Vol C 4.2.6.8 and 6.1.1.4'
P 0.1023 0.0942 6.4345 1.9067 4.1791 27.1570 1.7800 0.5260 1.4908 68.1645 1.1149 'International Tables Vol C 4.2.6.8 and 6.1.1.4'
Fe 0.3463 0.8444 11.7695 4.7611 7.3573 0.3072 3.5222 15.3535 2.3045 76.8805 1.0369 'International Tables Vol C 4.2.6.8 and 6.1.1.4'

loop_
_geom_angle_atom_site_label_1
_geom_angle_atom_site_label_2
_geom_angle_atom_site_label_3
_geom_angle
_geom_angle_publ_flag
Fe2 Fe1 P1 45.331(10) yes
Fe2 Fe1 P2 45.141(10) yes
P1 Fe1 P2 75.765(13) yes
Fe2 Fe1 P3 45.152(10) yes
P1 Fe1 P3 76.648(14) yes
P2 Fe1 P3 75.109(13) yes
Fe2 Fe1 F1 176.60(3) yes
P1 Fe1 F1 132.14(3) yes
P2 Fe1 F1 133.99(3) yes
P3 Fe1 F1 138.12(3) yes
Fe2 Fe1 N1 77.59(4) yes
P1 Fe1 N1 32.71(4) yes
P2 Fe1 N1 104.81(4) yes
P3 Fe1 N1 98.37(4) yes
F1 Fe1 N1 100.18(5) yes
Fe2 Fe1 N2 77.20(4) yes
P1 Fe1 N2 98.13(4) yes
P2 Fe1 N2 32.27(4) yes
P3 Fe1 N2 102.69(4) yes
F1 Fe1 N2 101.76(5) yes
Fe2 Fe1 N3 77.46(4) yes
P1 Fe1 N3 105.73(4) yes
P2 Fe1 N3 96.50(4) yes
P3 Fe1 N3 32.70(4) yes
F1 Fe1 N3 105.90(5) yes
N1 Fe1 N2 116.89(6) yes
N1 Fe1 N3 116.69(6) yes
N2 Fe1 N3 112.59(6) yes
Fe1 Fe2 P1 67.710(13) yes
Fe1 Fe2 P2 68.240(13) yes
P1 Fe2 P2 106.590(18) yes
Fe1 Fe2 P3 68.010(13) yes
P1 Fe2 P3 107.977(18) yes
P2 Fe2 P3 105.857(18) yes
Fe1 Fe2 N4 178.75(5) yes
P1 Fe2 N4 111.19(5) yes
P2 Fe2 N4 112.83(5) yes
P3 Fe2 N4 112.05(5) yes
Fe1 P1 Fe2 66.958(14) yes
Fe2 P1 N1 106.88(5) yes
Fe1 P1 C4 117.85(6) yes
Fe2 P1 C4 113.32(5) yes
N1 P1 C4 108.47(8) yes
Fe1 P1 C10 137.51(6) yes
Fe2 P1 C10 115.94(6) yes
N1 P1 C10 111.83(8) yes
C4 P1 C10 100.24(8) yes
Fe1 P2 Fe2 66.619(13) yes
Fe2 P2 N2 106.14(5) yes
Fe1 P2 C19 135.11(5) yes
Fe2 P2 C19 114.68(6) yes
N2 P2 C19 112.84(7) yes
Fe1 P2 C25 120.63(6) yes
Fe2 P2 C25 115.81(5) yes
N2 P2 C25 107.63(7) yes
C19 P2 C25 99.70(7) yes
Fe1 P3 Fe2 66.838(14) yes
Fe2 P3 N3 106.76(5) yes
Fe1 P3 C34 119.52(6) yes
Fe2 P3 C34 115.04(5) yes
N3 P3 C34 108.44(8) yes
Fe1 P3 C40 137.45(5) yes
Fe2 P3 C40 115.19(6) yes
N3 P3 C40 112.65(7) yes
C34 P3 C40 98.64(8) yes
Fe1 N1 P1 106.66(7) yes
Fe1 N1 C1 129.24(12) yes
P1 N1 C1 124.10(12) yes
Fe1 N2 P2 107.87(7) yes
Fe1 N2 C16 127.15(11) yes
P2 N2 C16 124.96(11) yes
Fe1 N3 P3 106.75(7) yes
Fe1 N3 C31 129.39(11) yes
P3 N3 C31 123.86(11) yes
Fe2 N4 C46 178.84(13) yes
N1 C1 C2 109.84(16) yes
N1 C1 C3 112.54(16) yes
C2 C1 C3 110.77(18) yes
N1 C1 H11 107.8 no
C2 C1 H11 108.6 no
C3 C1 H11 107.1 no
C1 C2 H21 111.3 no
C1 C2 H22 109.5 no
H21 C2 H22 108.5 no
C1 C2 H23 111.1 no
H21 C2 H23 107.2 no
H22 C2 H23 109.2 no
C1 C3 H31 108.8 no
C1 C3 H32 110.3 no
H31 C3 H32 110.8 no
C1 C3 H33 109.5 no
H31 C3 H33 107.8 no
H32 C3 H33 109.5 no
P1 C4 C5 121.39(13) yes
P1 C4 C9 119.64(13) yes
C5 C4 C9 118.57(16) yes
C4 C5 C6 120.76(18) yes
C4 C5 H51 119.6 no
C6 C5 H51 119.7 no
C5 C6 C7 120.30(18) yes
C5 C6 H61 118.9 no
C7 C6 H61 120.7 no
C6 C7 C8 119.64(18) yes
C6 C7 H71 120.6 no
C8 C7 H71 119.7 no
C7 C8 C9 120.41(18) yes
C7 C8 H81 120.7 no
C9 C8 H81 118.9 no
C4 C9 C8 120.30(17) yes
C4 C9 H91 118.6 no
C8 C9 H91 121.1 no
P1 C10 C11 119.88(13) yes
P1 C10 C15 121.48(14) yes
C11 C10 C15 118.63(16) yes
C10 C11 C12 120.70(18) yes
C10 C11 H111 119.4 no
C12 C11 H111 119.8 no
C11 C12 C13 119.9(2) yes
C11 C12 H121 119.2 no
C13 C12 H121 120.9 no
C12 C13 C14 120.05(19) yes
C12 C13 H131 120.4 no
C14 C13 H131 119.5 no
C13 C14 C15 120.24(19) yes
C13 C14 H141 120.5 no
C15 C14 H141 119.2 no
C10 C15 C14 120.43(19) yes
C10 C15 H151 119.8 no
C14 C15 H151 119.8 no
N2 C16 C17 112.78(14) yes
N2 C16 C18 109.59(14) yes
C17 C16 C18 110.64(15) yes
N2 C16 H161 107.2 no
C17 C16 H161 107.6 no
C18 C16 H161 108.9 no
C16 C17 H171 110.5 no
C16 C17 H172 109.6 no
H171 C17 H172 107.4 no
C16 C17 H173 112.6 no
H171 C17 H173 108.7 no
H172 C17 H173 107.7 no
C16 C18 H181 109.8 no
C16 C18 H182 110.3 no
H181 C18 H182 108.8 no
C16 C18 H183 109.4 no
H181 C18 H183 108.6 no
H182 C18 H183 109.9 no
P2 C19 C20 120.55(13) yes
P2 C19 C24 121.13(13) yes
C20 C19 C24 118.29(16) yes
C19 C20 C21 121.08(17) yes
C19 C20 H201 118.7 no
C21 C20 H201 120.2 no
C20 C21 C22 119.98(18) yes
C20 C21 H211 119.4 no
C22 C21 H211 120.6 no
C21 C22 C23 119.89(17) yes
C21 C22 H221 120.5 no
C23 C22 H221 119.6 no
C22 C23 C24 120.26(18) yes
C22 C23 H231 120.2 no
C24 C23 H231 119.6 no
C19 C24 C23 120.49(18) yes
C19 C24 H241 119.8 no
C23 C24 H241 119.7 no
P2 C25 C26 122.05(14) yes
P2 C25 C30 119.34(13) yes
C26 C25 C30 118.44(16) yes
C25 C26 C27 120.39(19) yes
C25 C26 H261 120.4 no
C27 C26 H261 119.2 no
C26 C27 C28 120.40(19) yes
C26 C27 H271 118.7 no
C28 C27 H271 120.9 no
C27 C28 C29 119.93(18) yes
C27 C28 H281 120.3 no
C29 C28 H281 119.8 no
C28 C29 C30 120.2(2) yes
C28 C29 H291 120.9 no
C30 C29 H291 118.9 no
C29 C30 C25 120.62(18) yes
C29 C30 H301 119.7 no
C25 C30 H301 119.7 no
N3 C31 C32 110.65(14) yes
N3 C31 C33 111.50(14) yes
C32 C31 C33 110.47(16) yes
N3 C31 H311 108.2 no
C32 C31 H311 108.3 no
C33 C31 H311 107.6 no
C31 C32 H321 111.0 no
C31 C32 H322 109.1 no
H321 C32 H322 109.2 no
C31 C32 H323 109.8 no
H321 C32 H323 109.3 no
H322 C32 H323 108.3 no
C31 C33 H331 110.1 no
C31 C33 H332 111.0 no
H331 C33 H332 107.8 no
C31 C33 H333 110.7 no
H331 C33 H333 108.2 no
H332 C33 H333 109.0 no
P3 C34 C35 120.38(13) yes
P3 C34 C39 120.68(13) yes
C35 C34 C39 118.76(16) yes
C34 C35 C36 120.44(18) yes
C34 C35 H351 119.3 no
C36 C35 H351 120.2 no
C35 C36 C37 120.15(19) yes
C35 C36 H361 118.5 no
C37 C36 H361 121.4 no
C36 C37 C38 119.92(17) yes
C36 C37 H371 119.7 no
C38 C37 H371 120.4 no
C37 C38 C39 119.88(18) yes
C37 C38 H381 119.9 no
C39 C38 H381 120.2 no
C34 C39 C38 120.83(17) yes
C34 C39 H391 119.5 no
C38 C39 H391 119.6 no
P3 C40 C41 120.71(13) yes
P3 C40 C45 121.10(14) yes
C41 C40 C45 118.19(16) yes
C40 C41 C42 120.64(18) yes
C40 C41 H411 119.1 no
C42 C41 H411 120.3 no
C41 C42 C43 120.45(19) yes
C41 C42 H421 119.4 no
C43 C42 H421 120.2 no
C42 C43 C44 119.72(18) yes
C42 C43 H431 120.1 no
C44 C43 H431 120.2 no
C43 C44 C45 120.24(19) yes
C43 C44 H441 121.4 no
C45 C44 H441 118.4 no
C40 C45 C44 120.73(19) yes
C40 C45 H451 120.0 no
C44 C45 H451 119.2 no
N4 C46 C47 109.60(13) yes
N4 C46 C48 109.88(13) yes
C47 C46 C48 109.25(14) yes
N4 C46 C49 110.14(13) yes
C47 C46 C49 108.99(13) yes
C48 C46 C49 108.95(13) yes
C46 C47 C54 109.56(14) yes
C46 C47 H471 108.7 no
C54 C47 H471 110.8 no
C46 C47 H472 109.1 no
C54 C47 H472 110.3 no
H471 C47 H472 108.4 no
C46 C48 C52 109.84(14) yes
C46 C48 H481 109.4 no
C52 C48 H481 110.4 no
C46 C48 H482 108.3 no
C52 C48 H482 110.4 no
H481 C48 H482 108.5 no
C46 C49 C50 109.56(14) yes
C46 C49 H491 109.5 no
C50 C49 H491 109.3 no
C46 C49 H492 109.0 no
C50 C49 H492 110.6 no
H491 C49 H492 108.8 no
C49 C50 C51 109.71(14) yes
C49 C50 C55 109.55(14) yes
C51 C50 C55 109.57(15) yes
C49 C50 H501 108.7 no
C51 C50 H501 109.5 no
C55 C50 H501 109.9 no
C50 C51 C52 109.29(14) yes
C50 C51 H511 110.2 no
C52 C51 H511 109.8 no
C50 C51 H512 110.4 no
C52 C51 H512 109.9 no
H511 C51 H512 107.4 no
C48 C52 C51 109.46(15) yes
C48 C52 C53 109.29(15) yes
C51 C52 C53 109.91(15) yes
C48 C52 H521 108.2 no
C51 C52 H521 109.7 no
C53 C52 H521 110.2 no
C52 C53 C54 109.39(15) yes
C52 C53 H531 110.9 no
C54 C53 H531 108.6 no
C52 C53 H532 110.3 no
C54 C53 H532 109.4 no
H531 C53 H532 108.2 no
C47 C54 C53 109.54(15) yes
C47 C54 C55 109.42(15) yes
C53 C54 C55 109.70(15) yes
C47 C54 H541 109.5 no
C53 C54 H541 109.7 no
C55 C54 H541 108.9 no
C50 C55 C54 109.49(14) yes
C50 C55 H551 111.1 no
C54 C55 H551 109.2 no
C50 C55 H552 109.7 no
C54 C55 H552 109.8 no
H551 C55 H552 107.6 no
C570 C56 H564 109.9 no
C570 C56 H565 108.2 no
H564 C56 H565 109.0 no
C570 C56 H566 107.9 no
H564 C56 H566 112.1 no
H565 C56 H566 109.6 no
C571 C56 H561 110.0 no
C571 C56 H562 109.5 no
H561 C56 H562 108.8 no
C571 C56 H563 109.4 no
H561 C56 H563 109.6 no
H562 C56 H563 109.5 no
C570 C58 C590 118.5(3) yes
C570 C58 H581 122.1 no
C590 C58 H581 82.5 no
C570 C58 H582 113.3 no
C590 C58 H582 106.4 no
H581 C58 H582 109.8 no
C571 C58 C591 115.3(7) yes
C571 C58 H581 100.3 no
C591 C58 H581 142.7 no
C571 C58 H582 87.5 no
C591 C58 H582 83.7 no
H581 C58 H582 109.8 no
C590 C60 H601 108.8 no
C590 C60 H602 111.9 no
H601 C60 H602 109.1 no
C590 C60 H605 107.4 no
H601 C60 H605 108.3 no
H602 C60 H605 111.2 no
C591 C60 H603 108.9 no
C591 C60 H604 109.7 no
H603 C60 H604 109.1 no
C591 C60 H606 110.6 no
H603 C60 H606 109.3 no
H604 C60 H606 109.2 no
C56 C570 C58 116.9(4) yes
C56 C570 H5701 108.9 no
C58 C570 H5701 105.6 no
C56 C570 H5702 110.7 no
C58 C570 H5702 106.3 no
H5701 C570 H5702 108.0 no
C58 C571 C56 145.6(13) yes
C58 C571 H5711 99.2 no
C56 C571 H5711 98.0 no
C58 C571 H5712 100.8 no
C56 C571 H5712 101.6 no
H5711 C571 H5712 108.6 no
C58 C590 C60 116.7(3) yes
C58 C590 H5901 107.1 no
C60 C590 H5901 106.0 no
C58 C590 H5902 109.5 no
C60 C590 H5902 107.8 no
H5901 C590 H5902 109.6 no
C58 C591 C60 119.4(7) yes
C58 C591 H5911 106.2 no
C60 C591 H5911 107.6 no
C58 C591 H5912 105.8 no
C60 C591 H5912 107.1 no
H5911 C591 H5912 110.6 no

loop_
_geom_bond_atom_site_label_1
_geom_bond_atom_site_label_2
_geom_bond_distance
_geom_bond_publ_flag
Fe1 Fe2 2.8796(4) yes
Fe1 P1 2.8955(5) yes
Fe1 P2 2.9137(5) yes
Fe1 P3 2.9042(5) yes
Fe1 F1 1.8328(10) yes
Fe1 N1 1.9681(14) yes
Fe1 N2 1.9619(13) yes
Fe1 N3 1.9718(14) yes
Fe2 P1 2.2255(5) yes
Fe2 P2 2.2238(5) yes
Fe2 P3 2.2206(5) yes
Fe2 N4 1.6268(15) yes
P1 N1 1.6332(15) yes
P1 C4 1.8317(17) yes
P1 C10 1.8367(17) yes
P2 N2 1.6346(14) yes
P2 C19 1.8398(16) yes
P2 C25 1.8322(16) yes
P3 N3 1.6384(15) yes
P3 C34 1.8319(17) yes
P3 C40 1.8427(17) yes
N1 C1 1.483(2) yes
N2 C16 1.476(2) yes
N3 C31 1.481(2) yes
N4 C46 1.425(2) yes
C1 C2 1.509(3) yes
C1 C3 1.520(3) yes
C1 H11 0.995 no
C2 H21 0.969 no
C2 H22 0.958 no
C2 H23 0.958 no
C3 H31 0.976 no
C3 H32 0.954 no
C3 H33 0.961 no
C4 C5 1.395(2) yes
C4 C9 1.396(2) yes
C5 C6 1.385(3) yes
C5 H51 0.928 no
C6 C7 1.382(3) yes
C6 H61 0.936 no
C7 C8 1.383(3) yes
C7 H71 0.929 no
C8 C9 1.391(3) yes
C8 H81 0.944 no
C9 H91 0.931 no
C10 C11 1.392(3) yes
C10 C15 1.403(2) yes
C11 C12 1.389(3) yes
C11 H111 0.933 no
C12 C13 1.387(3) yes
C12 H121 0.928 no
C13 C14 1.381(3) yes
C13 H131 0.942 no
C14 C15 1.385(3) yes
C14 H141 0.944 no
C15 H151 0.935 no
C16 C17 1.523(3) yes
C16 C18 1.521(2) yes
C16 H161 0.975 no
C17 H171 0.954 no
C17 H172 0.971 no
C17 H173 0.958 no
C18 H181 0.958 no
C18 H182 0.977 no
C18 H183 0.961 no
C19 C20 1.388(2) yes
C19 C24 1.400(2) yes
C20 C21 1.393(2) yes
C20 H201 0.942 no
C21 C22 1.376(3) yes
C21 H211 0.950 no
C22 C23 1.384(3) yes
C22 H221 0.939 no
C23 C24 1.389(3) yes
C23 H231 0.926 no
C24 H241 0.934 no
C25 C26 1.395(2) yes
C25 C30 1.392(2) yes
C26 C27 1.389(3) yes
C26 H261 0.929 no
C27 C28 1.380(3) yes
C27 H271 0.916 no
C28 C29 1.371(3) yes
C28 H281 0.933 no
C29 C30 1.394(3) yes
C29 H291 0.936 no
C30 H301 0.938 no
C31 C32 1.528(3) yes
C31 C33 1.519(3) yes
C31 H311 0.985 no
C32 H321 0.973 no
C32 H322 0.965 no
C32 H323 0.966 no
C33 H331 0.964 no
C33 H332 0.959 no
C33 H333 0.968 no
C34 C35 1.389(2) yes
C34 C39 1.395(2) yes
C35 C36 1.390(3) yes
C35 H351 0.934 no
C36 C37 1.384(3) yes
C36 H361 0.950 no
C37 C38 1.386(3) yes
C37 H371 0.940 no
C38 C39 1.383(2) yes
C38 H381 0.939 no
C39 H391 0.924 no
C40 C41 1.390(2) yes
C40 C45 1.405(2) yes
C41 C42 1.396(3) yes
C41 H411 0.944 no
C42 C43 1.377(3) yes
C42 H421 0.945 no
C43 C44 1.385(3) yes
C43 H431 0.938 no
C44 C45 1.386(3) yes
C44 H441 0.951 no
C45 H451 0.938 no
C46 C47 1.543(2) yes
C46 C48 1.538(2) yes
C46 C49 1.541(2) yes
C47 C54 1.534(2) yes
C47 H471 0.954 no
C47 H472 0.974 no
C48 C52 1.533(2) yes
C48 H481 0.967 no
C48 H482 0.973 no
C49 C50 1.532(2) yes
C49 H491 0.960 no
C49 H492 0.967 no
C50 C51 1.529(2) yes
C50 C55 1.535(3) yes
C50 H501 0.969 no
C51 C52 1.531(3) yes
C51 H511 0.970 no
C51 H512 0.968 no
C52 C53 1.532(3) yes
C52 H521 0.989 no
C53 C54 1.532(3) yes
C53 H531 0.958 no
C53 H532 0.984 no
C54 C55 1.528(3) yes
C54 H541 0.992 no
C55 H551 0.971 no
C55 H552 0.978 no
C56 C570 1.474(5) yes
C56 H564 0.977 no
C56 H565 0.979 no
C56 H566 0.981 no
C56 C571 1.218(14) yes
C56 H561 0.970 no
C56 H562 0.964 no
C56 H563 0.961 no
C58 C570 1.460(5) yes
C58 C590 1.498(4) yes
C58 H581 0.974 no
C58 H582 0.998 no
C58 C571 1.398(14) yes
C58 C591 1.536(11) yes
C58 H581 0.974 no
C58 H582 0.998 no
C60 C590 1.489(4) yes
C60 H601 0.997 no
C60 H602 0.985 no
C60 H605 1.014 no
C60 C591 1.409(11) yes
C60 H603 0.972 no
C60 H604 0.969 no
C60 H606 0.968 no
C570 H5701 0.989 no
C570 H5702 1.013 no
C571 H5711 0.968 no
C571 H5712 0.965 no
C590 H5901 0.979 no
C590 H5902 0.983 no
C591 H5911 0.967 no
C591 H5912 0.969 no
